data_7239275
loop_
_publ_author_name
'Dorazco-Gonz\'alez, Alejandro'
'Alamo, Marcos Flores'
'Godoy-Alc\'antar, Carolina'
'H\"opfl, Herbert'
'Yatsimirsky, Anatoly K.'

_publ_section_title
;
 Fluorescent anion sensing by bisquinolinium pyridine-2,6-dicarboxamide
 receptors in water
;
_journal_issue 1
_journal_name_full 'RSC Adv.'
_journal_page_first 455
_journal_paper_doi 10.1039/C3RA44363A
_journal_volume 4
_journal_year 2014
_chemical_compound_source 'synthesis as described'
_chemical_formula_moiety 'C29 H25 F6 N5 O9 S2'
_chemical_formula_sum 'C29 H25 F6 N5 O9 S2'
_chemical_formula_weight 765.66
_space_group_crystal_system monoclinic
_space_group_IT_number 14
_space_group_name_Hall '-P 2ybc'
_space_group_name_H-M_alt 'P 1 21/c 1'
_atom_sites_solution_hydrogens geom
_atom_sites_solution_primary direct
_atom_sites_solution_secondary difmap
_audit_conform_dict_location ftp://ftp.iucr.org/pub/cif_core.dic
_audit_conform_dict_name cif_core.dic
_audit_conform_dict_version 2.4
_audit_creation_date 2013-05-28T18:45:09-00:00
_audit_creation_method 'WinGX routine CIF_UPDATE'
_cell_angle_alpha 90
_cell_angle_beta 103.862(3)
_cell_angle_gamma 90
_cell_formula_units_Z 4
_cell_length_a 17.2140(5)
_cell_length_b 13.4000(3)
_cell_length_c 14.3990(4)
_cell_measurement_reflns_used 5594
_cell_measurement_temperature 293(2)
_cell_measurement_theta_max 67.9966
_cell_measurement_theta_min 3.6003
_cell_measurement_wavelength 1.5418
_cell_volume 3224.65(15)
_computing_cell_refinement
;
        CrysAlisPro, Oxford Diffraction Ltd.,
        Version 1.171.33.55 (release 05-01-2010 CrysAlis171 .NET)
        (compiled Jan  5 2010,16:28:46)
;
_computing_data_collection
;
        CrysAlisPro, Oxford Diffraction Ltd.,
        Version 1.171.33.55 (release 05-01-2010 CrysAlis171 .NET)
        (compiled Jan  5 2010,16:28:46)
;
_computing_data_reduction
;
        CrysAlisPro, Oxford Diffraction Ltd.,
        Version 1.171.33.55 (release 05-01-2010 CrysAlis171 .NET)
        (compiled Jan  5 2010,16:28:46)
;
_computing_molecular_graphics 'Ortep-3 for Windows (Farrugia, 1997)'
_computing_publication_material 'WinGX publication routines (Farrugia, 1999)'
_computing_structure_refinement 'SHELXL-97 (Sheldrick, 2008)'
_diffrn_ambient_temperature 293(2)
_diffrn_detector_area_resol_mean 10.4685
_diffrn_measured_fraction_theta_full 0.996
_diffrn_measured_fraction_theta_max 0.996
_diffrn_measurement_device_type 'Xcalibur, Atlas, Gemini'
_diffrn_measurement_method '\w scans'
_diffrn_orient_matrix_UB_11 0.0888963
_diffrn_orient_matrix_UB_12 0.0027888
_diffrn_orient_matrix_UB_13 -0.0026001
_diffrn_orient_matrix_UB_21 0.024304
_diffrn_orient_matrix_UB_22 -0.0106582
_diffrn_orient_matrix_UB_23 0.1097335
_diffrn_orient_matrix_UB_31 -0.0001015
_diffrn_orient_matrix_UB_32 -0.1144249
_diffrn_orient_matrix_UB_33 -0.0103178
_diffrn_radiation_monochromator graphite
_diffrn_radiation_probe x-ray
_diffrn_radiation_type CuK\a
_diffrn_radiation_wavelength 1.5418
_diffrn_reflns_av_R_equivalents 0.0203
_diffrn_reflns_av_unetI/netI 0.023
_diffrn_reflns_limit_h_max 20
_diffrn_reflns_limit_h_min -19
_diffrn_reflns_limit_k_max 11
_diffrn_reflns_limit_k_min -15
_diffrn_reflns_limit_l_max 17
_diffrn_reflns_limit_l_min -17
_diffrn_reflns_number 11934
_diffrn_reflns_theta_full 68.11
_diffrn_reflns_theta_max 68.11
_diffrn_reflns_theta_min 4.23
_exptl_absorpt_coefficient_mu 2.376
_exptl_absorpt_correction_T_max 0.6
_exptl_absorpt_correction_T_min 0.41
_exptl_absorpt_correction_type analytical
_exptl_absorpt_process_details
;
        CrysAlisPro, Oxford Diffraction Ltd.,
        Version 1.171.33.55 (release 05-01-2010 CrysAlis171 .NET)
        (compiled Jan  5 2010,16:28:46)
Analytical numeric absorption correction using a multifaceted crystal
                        model based on expressions derived by R.C. Clark & J.S.
        (Clark, R. C. & Reid, J. S. (1995). Acta Cryst. A51, 887-897)
;
_exptl_crystal_colour yellow
_exptl_crystal_density_diffrn 1.577
_exptl_crystal_density_method 'not measured'
_exptl_crystal_description prism
_exptl_crystal_F_000 1568
_exptl_crystal_size_max 0.5275
_exptl_crystal_size_mid 0.4003
_exptl_crystal_size_min 0.28
_refine_diff_density_max 0.785
_refine_diff_density_min -0.58
_refine_diff_density_rms 0.064
_refine_ls_extinction_method none
_refine_ls_goodness_of_fit_ref 1.027
_refine_ls_hydrogen_treatment mixed
_refine_ls_matrix_type full
_refine_ls_number_parameters 468
_refine_ls_number_reflns 5876
_refine_ls_number_restraints 2
_refine_ls_restrained_S_all 1.027
_refine_ls_R_factor_all 0.0735
_refine_ls_R_factor_gt 0.0563
_refine_ls_shift/su_max 0.001
_refine_ls_shift/su_mean 0
_refine_ls_structure_factor_coef Fsqd
_refine_ls_weighting_details 'calc w=1/[\s^2^(Fo^2^)+(0.0998P)^2^+1.6931P] where P=(Fo^2^+2Fc^2^)/3'
_refine_ls_weighting_scheme calc
_refine_ls_wR_factor_gt 0.1582
_refine_ls_wR_factor_ref 0.172
_reflns_number_gt 4432
_reflns_number_total 5876
_reflns_threshold_expression >2\s(I)
_cod_data_source_file c3ra44363a.txt
_cod_data_source_block bqsmetf
_cod_database_code 7239275

loop_
_space_group_symop_operation_xyz
'x, y, z'
'-x, y+1/2, -z+1/2'
'-x, -y, -z'
'x, -y-1/2, z-1/2'

loop_
_atom_site_label
_atom_site_type_symbol
_atom_site_fract_x
_atom_site_fract_y
_atom_site_fract_z
_atom_site_U_iso_or_equiv
_atom_site_adp_type
_atom_site_occupancy
_atom_site_symmetry_multiplicity
_atom_site_calc_flag
_atom_site_refinement_flags
O1 O 0.09242(15) 0.38634(15) 0.14873(19) 0.0680(7) Uani 1 1 d .
O2 O -0.12250(12) 0.83551(17) 0.07284(17) 0.0606(6) Uani 1 1 d .
N1 N 0.01163(13) 0.63060(16) 0.11860(15) 0.0405(5) Uani 1 1 d .
N2 N 0.15369(15) 0.53756(17) 0.18069(19) 0.0475(6) Uani 1 1 d D
N3 N 0.43921(16) 0.5714(2) 0.2149(2) 0.0647(7) Uani 1 1 d .
N4 N 0.01363(13) 0.83177(16) 0.11725(17) 0.0433(5) Uani 1 1 d D
N5 N 0.20083(15) 1.09796(17) 0.11894(17) 0.0462(6) Uani 1 1 d .
C1 C -0.05894(16) 0.6773(2) 0.09508(19) 0.0427(6) Uani 1 1 d .
C2 C -0.13161(19) 0.6269(3) 0.0721(2) 0.0553(8) Uani 1 1 d .
H2A H -0.1796 0.662 0.0567 0.066 Uiso 1 1 calc R
C3 C -0.1313(2) 0.5247(3) 0.0726(2) 0.0605(9) Uani 1 1 d .
H3 H -0.1791 0.4893 0.0567 0.073 Uiso 1 1 calc R
C4 C -0.0594(2) 0.4751(2) 0.0970(2) 0.0550(8) Uani 1 1 d .
H4A H -0.0578 0.4057 0.0979 0.066 Uiso 1 1 calc R
C5 C 0.01112(18) 0.5305(2) 0.1202(2) 0.0442(6) Uani 1 1 d .
C6 C 0.08950(19) 0.4774(2) 0.1509(2) 0.0476(7) Uani 1 1 d .
C7 C 0.23216(18) 0.5032(2) 0.2202(2) 0.0450(6) Uani 1 1 d .
C8 C 0.2468(2) 0.4256(2) 0.2837(2) 0.0590(8) Uani 1 1 d .
H8 H 0.2043 0.3925 0.2997 0.071 Uiso 1 1 calc R
C9 C 0.3254(3) 0.3962(3) 0.3246(3) 0.0722(10) Uani 1 1 d .
H9 H 0.3342 0.3435 0.368 0.087 Uiso 1 1 calc R
C10 C 0.3890(2) 0.4412(3) 0.3034(3) 0.0696(10) Uani 1 1 d .
H10 H 0.4406 0.4194 0.3311 0.083 Uiso 1 1 calc R
C11 C 0.37603(19) 0.5219(2) 0.2387(2) 0.0545(8) Uani 1 1 d .
C12 C 0.29708(18) 0.5535(2) 0.1950(2) 0.0446(6) Uani 1 1 d .
C13 C 0.28654(19) 0.6325(2) 0.1293(2) 0.0496(7) Uani 1 1 d .
H13 H 0.2352 0.6531 0.0985 0.06 Uiso 1 1 calc R
C14 C 0.3519(2) 0.6793(3) 0.1105(3) 0.0632(9) Uani 1 1 d .
H14 H 0.3452 0.7326 0.0679 0.076 Uiso 1 1 calc R
C15 C 0.4272(2) 0.6471(3) 0.1549(3) 0.0695(10) Uani 1 1 d .
H15 H 0.4712 0.6797 0.1423 0.083 Uiso 1 1 calc R
C16 C -0.05969(16) 0.7889(2) 0.09409(19) 0.0432(6) Uani 1 1 d .
C17 C 0.02938(16) 0.93508(19) 0.12337(17) 0.0371(6) Uani 1 1 d .
C18 C -0.02306(18) 1.0035(2) 0.1443(2) 0.0458(6) Uani 1 1 d .
H18 H -0.0733 0.9832 0.1503 0.055 Uiso 1 1 calc R
C19 C -0.00103(19) 1.1042(2) 0.1566(2) 0.0496(7) Uani 1 1 d .
H19 H -0.038 1.1501 0.1687 0.06 Uiso 1 1 calc R
C20 C 0.07223(19) 1.1370(2) 0.1515(2) 0.0477(7) Uani 1 1 d .
H20 H 0.0867 1.2034 0.1638 0.057 Uiso 1 1 calc R
C21 C 0.12611(16) 1.06827(19) 0.12715(18) 0.0394(6) Uani 1 1 d .
C22 C 0.10381(15) 0.96742(18) 0.10747(17) 0.0359(5) Uani 1 1 d .
C23 C 0.15401(17) 0.9056(2) 0.0682(2) 0.0430(6) Uani 1 1 d .
H23 H 0.1392 0.84 0.0518 0.052 Uiso 1 1 calc R
C24 C 0.22415(19) 0.9420(2) 0.0542(2) 0.0519(7) Uani 1 1 d .
H24 H 0.2564 0.9024 0.0258 0.062 Uiso 1 1 calc R
C25 C 0.24714(19) 1.0384(2) 0.0824(2) 0.0523(7) Uani 1 1 d .
H25 H 0.2963 1.0618 0.0755 0.063 Uiso 1 1 calc R
C26 C 0.5228(2) 0.5371(4) 0.2550(4) 0.0993(15) Uani 1 1 d .
H26A H 0.5594 0.5836 0.2378 0.149 Uiso 1 1 calc R
H26B H 0.5301 0.4725 0.2295 0.149 Uiso 1 1 calc R
H26C H 0.5327 0.5331 0.3234 0.149 Uiso 1 1 calc R
C27 C 0.2303(2) 1.1994(3) 0.1513(3) 0.0695(10) Uani 1 1 d .
H27A H 0.2829 1.2086 0.1412 0.104 Uiso 1 1 calc R
H27B H 0.2322 1.2066 0.2182 0.104 Uiso 1 1 calc R
H27C H 0.1947 1.2485 0.1156 0.104 Uiso 1 1 calc R
S1" S 0.21887(5) 0.75956(5) 0.33895(5) 0.0468(2) Uani 1 1 d .
F1" F 0.24173(16) 0.94543(15) 0.29516(17) 0.0813(6) Uani 1 1 d .
F2" F 0.32603(14) 0.84438(19) 0.26120(18) 0.0899(7) Uani 1 1 d .
F3" F 0.33540(16) 0.8865(2) 0.40604(17) 0.0988(8) Uani 1 1 d .
O3" O 0.18094(15) 0.79277(18) 0.41098(19) 0.0691(7) Uani 1 1 d .
O4" O 0.27470(15) 0.67917(17) 0.36890(17) 0.0664(6) Uani 1 1 d .
O5" O 0.16957(14) 0.74877(16) 0.24457(18) 0.0635(6) Uani 1 1 d .
C28" C 0.2843(2) 0.8631(3) 0.3251(2) 0.0589(8) Uani 1 1 d .
S2" S 0.44280(7) 0.26114(8) 0.05978(9) 0.0802(3) Uani 1 1 d .
F4" F 0.4356(3) 0.4469(2) 0.0148(4) 0.1673(17) Uani 1 1 d .
F5" F 0.3311(2) 0.3938(3) 0.0450(3) 0.1364(13) Uani 1 1 d .
F6" F 0.3579(3) 0.3558(3) -0.0852(2) 0.1473(14) Uani 1 1 d .
O6" O 0.4965(3) 0.2442(3) 0.0003(4) 0.1386(17) Uani 1 1 d .
O7" O 0.3841(2) 0.1862(3) 0.0487(3) 0.1131(12) Uani 1 1 d .
O8" O 0.4758(3) 0.2923(4) 0.1557(3) 0.1393(15) Uani 1 1 d .
C29" C 0.3900(3) 0.3660(4) 0.0069(3) 0.0824(12) Uani 1 1 d .
O1W O 0.4158(3) 0.5716(4) 0.5235(3) 0.1451(16) Uani 1 1 d .
H1E H 0.4568 0.5999 0.5123 0.218 Uiso 1 1 d R
H1D H 0.3802 0.5652 0.4715 0.218 Uiso 1 1 d R
H2F H 0.142(4) 0.6051(19) 0.172(5) 0.174 Uiso 1 1 d D
H4F H 0.058(3) 0.792(4) 0.130(5) 0.174 Uiso 1 1 d D

loop_
_atom_site_aniso_label
_atom_site_aniso_U_11
_atom_site_aniso_U_22
_atom_site_aniso_U_33
_atom_site_aniso_U_23
_atom_site_aniso_U_13
_atom_site_aniso_U_12
O1 0.0808(16) 0.0308(11) 0.0935(18) -0.0076(11) 0.0232(14) -0.0063(10)
O2 0.0418(11) 0.0578(13) 0.0762(15) 0.0051(11) 0.0025(10) 0.0035(10)
N1 0.0471(13) 0.0368(11) 0.0394(11) -0.0008(9) 0.0141(10) -0.0089(10)
N2 0.0526(14) 0.0304(11) 0.0623(15) -0.0021(10) 0.0194(12) 0.0003(10)
N3 0.0495(15) 0.0731(19) 0.0700(18) -0.0141(16) 0.0114(13) -0.0042(14)
N4 0.0406(12) 0.0332(11) 0.0547(13) 0.0046(10) 0.0088(10) -0.0002(9)
N5 0.0517(14) 0.0347(12) 0.0519(14) 0.0029(10) 0.0119(11) -0.0050(10)
C1 0.0440(15) 0.0446(15) 0.0399(14) 0.0034(11) 0.0107(11) -0.0081(12)
C2 0.0462(16) 0.0625(19) 0.0564(18) 0.0050(15) 0.0107(14) -0.0132(14)
C3 0.0556(19) 0.061(2) 0.063(2) 0.0011(16) 0.0107(15) -0.0279(16)
C4 0.068(2) 0.0422(16) 0.0560(18) -0.0036(13) 0.0167(15) -0.0213(15)
C5 0.0550(16) 0.0381(14) 0.0436(14) -0.0047(11) 0.0198(12) -0.0127(12)
C6 0.0641(19) 0.0317(14) 0.0519(16) -0.0051(12) 0.0234(14) -0.0084(13)
C7 0.0582(17) 0.0319(13) 0.0475(15) -0.0048(11) 0.0175(13) 0.0009(12)
C8 0.076(2) 0.0417(16) 0.0616(19) 0.0037(14) 0.0212(17) -0.0020(15)
C9 0.090(3) 0.0509(19) 0.068(2) 0.0142(17) 0.006(2) 0.0107(19)
C10 0.066(2) 0.062(2) 0.072(2) 0.0046(18) 0.0004(18) 0.0102(18)
C11 0.0577(18) 0.0510(17) 0.0533(17) -0.0109(14) 0.0103(14) 0.0047(15)
C12 0.0546(16) 0.0388(14) 0.0423(14) -0.0075(11) 0.0150(12) 0.0028(12)
C13 0.0573(17) 0.0445(16) 0.0495(16) -0.0009(13) 0.0174(13) 0.0007(13)
C14 0.075(2) 0.058(2) 0.063(2) 0.0019(16) 0.0293(18) -0.0050(17)
C15 0.065(2) 0.073(2) 0.077(2) -0.009(2) 0.0299(19) -0.0154(19)
C16 0.0423(15) 0.0465(15) 0.0404(14) 0.0033(12) 0.0089(11) -0.0033(12)
C17 0.0432(14) 0.0343(13) 0.0323(12) 0.0039(10) 0.0061(10) 0.0004(11)
C18 0.0481(16) 0.0472(16) 0.0443(15) 0.0017(12) 0.0153(12) 0.0037(13)
C19 0.0611(18) 0.0437(15) 0.0469(15) -0.0016(12) 0.0187(14) 0.0145(14)
C20 0.0678(19) 0.0294(13) 0.0466(15) -0.0009(11) 0.0150(14) 0.0045(13)
C21 0.0490(15) 0.0318(13) 0.0363(13) 0.0039(10) 0.0081(11) -0.0001(11)
C22 0.0424(14) 0.0307(12) 0.0328(12) 0.0033(10) 0.0054(10) 0.0034(10)
C23 0.0477(15) 0.0332(13) 0.0478(15) 0.0017(11) 0.0110(12) 0.0027(11)
C24 0.0522(17) 0.0444(16) 0.0635(18) -0.0014(14) 0.0224(14) 0.0049(13)
C25 0.0473(16) 0.0492(17) 0.0621(19) 0.0065(14) 0.0164(14) -0.0030(13)
C26 0.052(2) 0.116(4) 0.123(4) -0.007(3) 0.007(2) 0.003(2)
C27 0.070(2) 0.0440(18) 0.094(3) -0.0073(17) 0.0172(19) -0.0170(16)
S1" 0.0594(4) 0.0333(3) 0.0476(4) -0.0042(3) 0.0129(3) 0.0020(3)
F1" 0.1139(18) 0.0493(11) 0.0791(14) 0.0078(10) 0.0199(13) 0.0004(11)
F2" 0.0861(16) 0.1052(19) 0.0901(16) -0.0049(14) 0.0440(13) -0.0147(14)
F3" 0.1042(18) 0.1069(18) 0.0670(13) 0.0004(13) -0.0154(12) -0.0469(15)
O3" 0.0764(16) 0.0570(14) 0.0829(17) -0.0057(12) 0.0366(13) 0.0027(12)
O4" 0.0808(16) 0.0521(13) 0.0639(14) 0.0054(11) 0.0128(12) 0.0228(12)
O5" 0.0603(13) 0.0464(12) 0.0743(15) -0.0035(10) -0.0029(11) -0.0036(10)
C28" 0.066(2) 0.059(2) 0.0487(17) -0.0056(15) 0.0073(15) -0.0075(16)
S2" 0.0781(7) 0.0760(7) 0.0931(8) -0.0066(5) 0.0332(6) -0.0142(5)
F4" 0.162(3) 0.0730(19) 0.256(5) 0.013(2) 0.028(3) -0.033(2)
F5" 0.108(2) 0.157(3) 0.143(3) -0.041(2) 0.028(2) 0.032(2)
F6" 0.214(4) 0.120(3) 0.097(2) -0.0008(19) 0.018(2) 0.025(3)
O6" 0.143(3) 0.111(3) 0.202(5) 0.024(3) 0.120(3) 0.031(3)
O7" 0.131(3) 0.100(2) 0.117(3) -0.006(2) 0.047(2) -0.053(2)
O8" 0.143(3) 0.144(3) 0.106(3) -0.026(3) -0.020(2) 0.004(3)
C29" 0.074(3) 0.091(3) 0.083(3) -0.022(2) 0.020(2) -0.005(2)
O1W 0.123(3) 0.182(4) 0.129(3) -0.028(3) 0.027(3) -0.033(3)

loop_
_atom_type_symbol
_atom_type_description
_atom_type_scat_dispersion_real
_atom_type_scat_dispersion_imag
_atom_type_scat_source
C C 0.0181 0.0091 'International Tables Vol C Tables 4.2.6.8 and 6.1.1.4'
H H 0 0 'International Tables Vol C Tables 4.2.6.8 and 6.1.1.4'
F F 0.0727 0.0534 'International Tables Vol C Tables 4.2.6.8 and 6.1.1.4'
N N 0.0311 0.018 'International Tables Vol C Tables 4.2.6.8 and 6.1.1.4'
O O 0.0492 0.0322 'International Tables Vol C Tables 4.2.6.8 and 6.1.1.4'
S S 0.3331 0.5567 'International Tables Vol C Tables 4.2.6.8 and 6.1.1.4'

loop_
_exptl_crystal_face_index_h
_exptl_crystal_face_index_k
_exptl_crystal_face_index_l
_exptl_crystal_face_perp_dist
1 0 0 0.14
0 0 1 0.1607
0 0 -1 0.1607
-1 0 0 0.14
0 -1 0 0.2646
1 2 0 0.1918

loop_
_geom_angle_atom_site_label_1
_geom_angle_atom_site_label_2
_geom_angle_atom_site_label_3
_geom_angle
C1 N1 C5 117.6(2)
C6 N2 C7 124.3(2)
C6 N2 H2F 114(4)
C7 N2 H2F 121(4)
C15 N3 C11 121.5(3)
C15 N3 C26 118.5(4)
C11 N3 C26 120.0(4)
C16 N4 C17 125.9(2)
C16 N4 H4F 119(5)
C17 N4 H4F 115(5)
C25 N5 C21 121.6(2)
C25 N5 C27 118.9(3)
C21 N5 C27 119.5(3)
N1 C1 C2 123.0(3)
N1 C1 C16 118.4(2)
C2 C1 C16 118.6(3)
C3 C2 C1 118.8(3)
C3 C2 H2A 120.6
C1 C2 H2A 120.6
C2 C3 C4 119.1(3)
C2 C3 H3 120.4
C4 C3 H3 120.4
C3 C4 C5 118.9(3)
C3 C4 H4A 120.5
C5 C4 H4A 120.5
N1 C5 C4 122.5(3)
N1 C5 C6 118.1(2)
C4 C5 C6 119.4(3)
O1 C6 N2 124.6(3)
O1 C6 C5 120.4(3)
N2 C6 C5 115.0(2)
C8 C7 N2 121.5(3)
C8 C7 C12 120.0(3)
N2 C7 C12 118.4(2)
C7 C8 C9 120.1(3)
C7 C8 H8 120
C9 C8 H8 120
C10 C9 C8 122.4(3)
C10 C9 H9 118.8
C8 C9 H9 118.8
C9 C10 C11 119.0(3)
C9 C10 H10 120.5
C11 C10 H10 120.5
N3 C11 C10 121.4(3)
N3 C11 C12 118.2(3)
C10 C11 C12 120.3(3)
C13 C12 C11 118.7(3)
C13 C12 C7 123.1(3)
C11 C12 C7 118.2(3)
C14 C13 C12 119.9(3)
C14 C13 H13 120
C12 C13 H13 120
C13 C14 C15 119.5(3)
C13 C14 H14 120.2
C15 C14 H14 120.2
N3 C15 C14 122.1(3)
N3 C15 H15 118.9
C14 C15 H15 118.9
O2 C16 N4 124.1(3)
O2 C16 C1 121.2(3)
N4 C16 C1 114.6(2)
C18 C17 N4 123.0(2)
C18 C17 C22 119.9(2)
N4 C17 C22 117.2(2)
C17 C18 C19 120.0(3)
C17 C18 H18 120
C19 C18 H18 120
C20 C19 C18 122.2(3)
C20 C19 H19 118.9
C18 C19 H19 118.9
C19 C20 C21 118.6(3)
C19 C20 H20 120.7
C21 C20 H20 120.7
N5 C21 C20 121.1(2)
N5 C21 C22 118.2(2)
C20 C21 C22 120.7(3)
C23 C22 C21 118.6(2)
C23 C22 C17 123.3(2)
C21 C22 C17 118.1(2)
C24 C23 C22 120.0(3)
C24 C23 H23 120
C22 C23 H23 120
C23 C24 C25 119.5(3)
C23 C24 H24 120.3
C25 C24 H24 120.3
N5 C25 C24 121.5(3)
N5 C25 H25 119.2
C24 C25 H25 119.2
N3 C26 H26A 109.5
N3 C26 H26B 109.5
H26A C26 H26B 109.5
N3 C26 H26C 109.5
H26A C26 H26C 109.5
H26B C26 H26C 109.5
N5 C27 H27A 109.5
N5 C27 H27B 109.5
H27A C27 H27B 109.5
N5 C27 H27C 109.5
H27A C27 H27C 109.5
H27B C27 H27C 109.5
O3" S1" O5" 116.99(16)
O3" S1" O4" 113.94(15)
O5" S1" O4" 114.31(14)
O3" S1" C28" 104.17(15)
O5" S1" C28" 102.39(14)
O4" S1" C28" 102.47(16)
F3" C28" F2" 107.6(3)
F3" C28" F1" 106.6(3)
F2" C28" F1" 106.2(3)
F3" C28" S1" 112.5(2)
F2" C28" S1" 112.6(2)
F1" C28" S1" 110.9(2)
O7" S2" O6" 111.7(3)
O7" S2" O8" 115.4(3)
O6" S2" O8" 117.7(3)
O7" S2" C29" 104.0(2)
O6" S2" C29" 102.2(2)
O8" S2" C29" 103.4(2)
F6" C29" F5" 105.6(4)
F6" C29" F4" 105.6(5)
F5" C29" F4" 103.4(4)
F6" C29" S2" 113.9(3)
F5" C29" S2" 114.7(4)
F4" C29" S2" 112.6(3)
H1E O1W H1D 109.5

loop_
_geom_bond_atom_site_label_1
_geom_bond_atom_site_label_2
_geom_bond_distance
O1 C6 1.223(3)
O2 C16 1.223(3)
N1 C1 1.336(4)
N1 C5 1.342(3)
N2 C6 1.352(4)
N2 C7 1.412(4)
N2 H2F 0.93(2)
N3 C15 1.316(5)
N3 C11 1.385(4)
N3 C26 1.488(5)
N4 C16 1.354(4)
N4 C17 1.409(3)
N4 H4F 0.91(2)
N5 C25 1.323(4)
N5 C21 1.378(4)
N5 C27 1.486(4)
C1 C2 1.390(4)
C1 C16 1.496(4)
C2 C3 1.370(5)
C2 H2A 0.93
C3 C4 1.374(5)
C3 H3 0.93
C4 C5 1.393(4)
C4 H4A 0.93
C5 C6 1.495(4)
C7 C8 1.367(4)
C7 C12 1.425(4)
C8 C9 1.398(5)
C8 H8 0.93
C9 C10 1.347(6)
C9 H9 0.93
C10 C11 1.410(5)
C10 H10 0.93
C11 C12 1.419(4)
C12 C13 1.402(4)
C13 C14 1.370(5)
C13 H13 0.93
C14 C15 1.371(5)
C14 H14 0.93
C15 H15 0.93
C17 C18 1.370(4)
C17 C22 1.422(4)
C18 C19 1.401(4)
C18 H18 0.93
C19 C20 1.354(4)
C19 H19 0.93
C20 C21 1.409(4)
C20 H20 0.93
C21 C22 1.415(4)
C22 C23 1.409(4)
C23 C24 1.361(4)
C23 H23 0.93
C24 C25 1.383(4)
C24 H24 0.93
C25 H25 0.93
C26 H26A 0.96
C26 H26B 0.96
C26 H26C 0.96
C27 H27A 0.96
C27 H27B 0.96
C27 H27C 0.96
S1" O3" 1.423(2)
S1" O5" 1.427(2)
S1" O4" 1.439(2)
S1" C28" 1.828(4)
F1" C28" 1.338(4)
F2" C28" 1.319(4)
F3" C28" 1.319(4)
S2" O7" 1.406(3)
S2" O6" 1.421(4)
S2" O8" 1.424(4)
S2" C29" 1.746(5)
F4" C29" 1.327(5)
F5" C29" 1.318(5)
F6" C29" 1.316(5)
O1W H1E 0.8499
O1W H1D 0.8501

loop_
_geom_hbond_atom_site_label_D
_geom_hbond_atom_site_label_H
_geom_hbond_atom_site_label_A
_geom_hbond_distance_DH
_geom_hbond_distance_HA
_geom_hbond_distance_DA
_geom_hbond_angle_DHA
N4 H4F N1 0.91(2) 2.30(7) 2.696(3) 106(5)
N4 H4F O5" 0.91(2) 2.29(5) 3.073(3) 144(6)
N2 H2F O5" 0.93(2) 2.18(5) 2.968(3) 142(6)

loop_
_geom_torsion_atom_site_label_1
_geom_torsion_atom_site_label_2
_geom_torsion_atom_site_label_3
_geom_torsion_atom_site_label_4
_geom_torsion
C5 N1 C1 C2 -0.3(4)
C5 N1 C1 C16 179.3(2)
N1 C1 C2 C3 -0.6(5)
C16 C1 C2 C3 179.8(3)
C1 C2 C3 C4 0.8(5)
C2 C3 C4 C5 -0.1(5)
C1 N1 C5 C4 1.1(4)
C1 N1 C5 C6 -177.1(2)
C3 C4 C5 N1 -0.8(4)
C3 C4 C5 C6 177.3(3)
C7 N2 C6 O1 -5.0(5)
C7 N2 C6 C5 174.5(3)
N1 C5 C6 O1 -176.2(3)
C4 C5 C6 O1 5.6(4)
N1 C5 C6 N2 4.3(4)
C4 C5 C6 N2 -173.9(3)
C6 N2 C7 C8 -41.2(4)
C6 N2 C7 C12 141.0(3)
N2 C7 C8 C9 -177.3(3)
C12 C7 C8 C9 0.5(5)
C7 C8 C9 C10 -0.4(6)
C8 C9 C10 C11 0.9(6)
C15 N3 C11 C10 -179.6(3)
C26 N3 C11 C10 2.5(5)
C15 N3 C11 C12 1.2(5)
C26 N3 C11 C12 -176.6(3)
C9 C10 C11 N3 179.5(3)
C9 C10 C11 C12 -1.4(5)
N3 C11 C12 C13 0.6(4)
C10 C11 C12 C13 -178.5(3)
N3 C11 C12 C7 -179.4(3)
C10 C11 C12 C7 1.4(4)
C8 C7 C12 C13 178.9(3)
N2 C7 C12 C13 -3.2(4)
C8 C7 C12 C11 -1.0(4)
N2 C7 C12 C11 176.8(2)
C11 C12 C13 C14 -1.8(4)
C7 C12 C13 C14 178.2(3)
C12 C13 C14 C15 1.2(5)
C11 N3 C15 C14 -1.9(5)
C26 N3 C15 C14 176.0(4)
C13 C14 C15 N3 0.7(6)
C17 N4 C16 O2 2.0(4)
C17 N4 C16 C1 -178.7(2)
N1 C1 C16 O2 179.8(3)
C2 C1 C16 O2 -0.6(4)
N1 C1 C16 N4 0.4(4)
C2 C1 C16 N4 -180.0(3)
C16 N4 C17 C18 27.0(4)
C16 N4 C17 C22 -153.5(3)
N4 C17 C18 C19 175.0(3)
C22 C17 C18 C19 -4.5(4)
C17 C18 C19 C20 -2.1(4)
C18 C19 C20 C21 4.0(4)
C25 N5 C21 C20 -169.7(3)
C27 N5 C21 C20 10.0(4)
C25 N5 C21 C22 8.4(4)
C27 N5 C21 C22 -172.0(3)
C19 C20 C21 N5 178.6(3)
C19 C20 C21 C22 0.7(4)
N5 C21 C22 C23 -8.5(4)
C20 C21 C22 C23 169.5(3)
N5 C21 C22 C17 175.1(2)
C20 C21 C22 C17 -6.9(4)
C18 C17 C22 C23 -167.5(3)
N4 C17 C22 C23 13.0(4)
C18 C17 C22 C21 8.8(4)
N4 C17 C22 C21 -170.7(2)
C21 C22 C23 C24 3.1(4)
C17 C22 C23 C24 179.4(3)
C22 C23 C24 C25 2.7(4)
C21 N5 C25 C24 -2.6(4)
C27 N5 C25 C24 177.7(3)
C23 C24 C25 N5 -3.1(5)
O3" S1" C28" F3" 57.1(3)
O5" S1" C28" F3" 179.4(3)
O4" S1" C28" F3" -61.9(3)
O3" S1" C28" F2" 178.9(2)
O5" S1" C28" F2" -58.8(3)
O4" S1" C28" F2" 59.9(3)
O3" S1" C28" F1" -62.2(3)
O5" S1" C28" F1" 60.1(3)
O4" S1" C28" F1" 178.8(2)
O7" S2" C29" F6" -62.9(4)
O6" S2" C29" F6" 53.5(5)
O8" S2" C29" F6" 176.2(4)
O7" S2" C29" F5" 58.9(4)
O6" S2" C29" F5" 175.3(4)
O8" S2" C29" F5" -62.0(4)
O7" S2" C29" F4" 176.9(4)
O6" S2" C29" F4" -66.8(5)
O8" S2" C29" F4" 56.0(5)
